data_7121364
loop_
_publ_author_name
'Adams, Richard D.'
'Dhull, Poonam'
'Tedder, Jonathan D.'

_publ_section_title
;
 Multiple aromatic C-H bond activations by a dirhenium carbonyl complex.
;
_journal_issue 26
_journal_name_full 'Chemical communications (Cambridge, England)'
_journal_page_first 3255
_journal_page_last 3257
_journal_paper_doi 10.1039/c7cc08556g
_journal_volume 54
_journal_year 2018
_chemical_formula_sum 'C22 H6 O16 Re4'
_chemical_formula_weight 1271.07
_space_group_IT_number 2
_space_group_name_Hall '-P 1'
_space_group_name_H-M_alt 'P -1'
_symmetry_cell_setting triclinic
_symmetry_space_group_name_Hall '-P 1'
_symmetry_space_group_name_H-M 'P -1'
_atom_sites_solution_hydrogens geom
_atom_sites_solution_primary direct
_atom_sites_solution_secondary difmap
_audit_creation_method SHELXL-97
_audit_update_record
;
2017-10-20 deposited with the CCDC.
2018-03-08 downloaded from the CCDC.
;
_cell_angle_alpha 86.5200(10)
_cell_angle_beta 80.1800(10)
_cell_angle_gamma 67.4180(10)
_cell_formula_units_Z 2
_cell_length_a 8.8829(3)
_cell_length_b 11.4074(4)
_cell_length_c 15.4729(5)
_cell_measurement_reflns_used 9824
_cell_measurement_temperature 301(2)
_cell_measurement_theta_max 28.31
_cell_measurement_theta_min 2.36
_cell_volume 1426.44(8)
_computing_cell_refinement 'SAINT+  V6.45 (Bruker, 2003)'
_computing_data_collection 'SMART V5.632 (Bruker, 2005)'
_computing_data_reduction 'SAINT+  V6.45'
_computing_molecular_graphics 'SHELXTL V6.1 (Sheldrick, 2000)'
_computing_publication_material 'SHELXTL V6.1'
_computing_structure_refinement 'SHELXL-97 (Sheldrick, 1997)'
_computing_structure_solution 'SHELXS-97 (Sheldrick, 1990)'
_diffrn_ambient_temperature 301(2)
_diffrn_measured_fraction_theta_full 0.999
_diffrn_measured_fraction_theta_max 0.999
_diffrn_measurement_device_type 'Bruker SMART APEX CCD diffractometer'
_diffrn_measurement_method 'omega scans'
_diffrn_radiation_monochromator graphite
_diffrn_radiation_source 'fine-focus sealed tube'
_diffrn_radiation_type MoK\a
_diffrn_radiation_wavelength 0.71073
_diffrn_reflns_av_R_equivalents 0.0308
_diffrn_reflns_av_sigmaI/netI 0.0167
_diffrn_reflns_limit_h_max 11
_diffrn_reflns_limit_h_min -11
_diffrn_reflns_limit_k_max 15
_diffrn_reflns_limit_k_min -15
_diffrn_reflns_limit_l_max 20
_diffrn_reflns_limit_l_min -20
_diffrn_reflns_number 69210
_diffrn_reflns_theta_full 28.36
_diffrn_reflns_theta_max 28.36
_diffrn_reflns_theta_min 2.34
_diffrn_standards_decay_% <1
_exptl_absorpt_coefficient_mu 16.990
_exptl_absorpt_correction_T_max 0.4604
_exptl_absorpt_correction_T_min 0.2545
_exptl_absorpt_correction_type multi-scan
_exptl_absorpt_process_details '(SADABS, Bruker, 1997)'
_exptl_crystal_colour yellow
_exptl_crystal_density_diffrn 2.959
_exptl_crystal_density_method 'not measured'
_exptl_crystal_description plate
_exptl_crystal_F_000 1132
_exptl_crystal_recrystallization_method 'Re-crystallisation from solvent: hexane'
_exptl_crystal_size_max 0.18
_exptl_crystal_size_mid 0.06
_exptl_crystal_size_min 0.04
_refine_diff_density_max 1.209
_refine_diff_density_min -1.580
_refine_diff_density_rms 0.152
_refine_ls_extinction_method none
_refine_ls_goodness_of_fit_ref 1.112
_refine_ls_hydrogen_treatment mixed
_refine_ls_matrix_type full
_refine_ls_number_parameters 387
_refine_ls_number_reflns 7112
_refine_ls_number_restraints 0
_refine_ls_restrained_S_all 1.112
_refine_ls_R_factor_all 0.0295
_refine_ls_R_factor_gt 0.0211
_refine_ls_shift/su_max 0.002
_refine_ls_shift/su_mean 0.000
_refine_ls_structure_factor_coef Fsqd
_refine_ls_weighting_details 'calc w=1/[\s^2^(Fo^2^)+(0.0187P)^2^+1.4999P] where P=(Fo^2^+2Fc^2^)/3'
_refine_ls_weighting_scheme calc
_refine_ls_wR_factor_gt 0.0422
_refine_ls_wR_factor_ref 0.0444
_reflns_number_gt 6110
_reflns_number_total 7112
_reflns_threshold_expression >2sigma(I)
_cod_data_source_file c7cc08556g2.cif
_cod_data_source_block p-1
_cod_depositor_comments
;
The following automatic conversions were performed:

'_symmetry_cell_setting' value 'Triclinic' changed to 'triclinic'
according to
/home/data/users/saulius/crontab/automatic-downloads/rss-feeds/RSC/lib/dictionaries/cif_core.dic
dictionary named 'cif_core.dic' version 2.4.2 from 2011-04-26.

Automatic conversion script
Id: cif_fix_values 4973 2017-02-22 13:04:09Z antanas 

 Adding full bibliography for 7121362--7121364.cif.
;
_cod_original_sg_symbol_H-M P-1
_cod_database_code 7121364

loop_
_symmetry_equiv_pos_as_xyz
'x, y, z'
'-x, -y, -z'

loop_
_atom_site_label
_atom_site_type_symbol
_atom_site_fract_x
_atom_site_fract_y
_atom_site_fract_z
_atom_site_U_iso_or_equiv
_atom_site_adp_type
_atom_site_occupancy
_atom_site_symmetry_multiplicity
_atom_site_calc_flag
_atom_site_refinement_flags
Re1 Re 0.711573(18) 0.424582(14) 0.336036(9) 0.03353(4) Uani 1 1 d .
Re2 Re 0.713675(19) 0.390888(15) 0.144686(10) 0.03859(5) Uani 1 1 d .
Re3 Re 0.86204(2) -0.106747(16) 0.332971(12) 0.04795(5) Uani 1 1 d .
Re4 Re 0.61851(2) -0.054343(16) 0.206931(11) 0.04278(5) Uani 1 1 d .
O11 O 1.0469(5) 0.4592(4) 0.3094(3) 0.0852(12) Uani 1 1 d .
O12 O 0.5524(5) 0.6951(4) 0.4145(3) 0.0801(12) Uani 1 1 d .
O13 O 0.7964(5) 0.2939(5) 0.5103(3) 0.0979(15) Uani 1 1 d .
O14 O 0.3636(4) 0.4111(4) 0.3877(2) 0.0709(10) Uani 1 1 d .
O21 O 1.0416(5) 0.4380(4) 0.0913(3) 0.0822(12) Uani 1 1 d .
O22 O 0.5654(5) 0.6196(4) 0.0303(3) 0.0818(12) Uani 1 1 d .
O23 O 0.8048(5) 0.2038(4) -0.0084(3) 0.0904(13) Uani 1 1 d .
O24 O 0.3664(5) 0.3724(4) 0.1794(2) 0.0763(11) Uani 1 1 d .
O31 O 0.5975(7) 0.0891(5) 0.4674(3) 0.1055(16) Uani 1 1 d .
O32 O 1.1250(6) -0.0354(5) 0.3968(3) 0.1044(16) Uani 1 1 d .
O33 O 0.8726(5) -0.3025(4) 0.4777(3) 0.0928(14) Uani 1 1 d .
O34 O 1.1382(6) -0.3287(4) 0.2202(4) 0.1051(16) Uani 1 1 d .
O41 O 0.3301(5) 0.1329(4) 0.3368(3) 0.0841(12) Uani 1 1 d .
O42 O 0.4646(8) 0.1156(4) 0.0583(3) 0.1168(19) Uani 1 1 d .
O43 O 0.4026(5) -0.2127(4) 0.2132(3) 0.0884(13) Uani 1 1 d .
O44 O 0.8681(6) -0.2490(5) 0.0677(4) 0.122(2) Uani 1 1 d .
C1 C 0.8192(4) 0.2442(3) 0.2595(2) 0.0349(8) Uani 1 1 d .
C2 C 0.7295(5) 0.1666(4) 0.2555(2) 0.0363(8) Uani 1 1 d .
H2 H 0.6195 0.1988 0.2821 0.044 Uiso 1 1 calc R
C3 C 0.7876(5) 0.0449(4) 0.2156(2) 0.0374(8) Uani 1 1 d .
C4 C 0.9548(5) 0.0024(4) 0.1754(3) 0.0489(10) Uani 1 1 d .
H4 H 1.0013 -0.0753 0.1462 0.059 Uiso 1 1 calc R
C5 C 1.0527(5) 0.0723(4) 0.1777(4) 0.0646(14) Uani 1 1 d .
H5 H 1.1631 0.0395 0.1518 0.077 Uiso 1 1 calc R
C6 C 0.9875(5) 0.1887(4) 0.2176(3) 0.0516(11) Uani 1 1 d .
H6 H 1.0554 0.2337 0.2175 0.062 Uiso 1 1 calc R
C11 C 0.9275(6) 0.4454(5) 0.3158(3) 0.0514(11) Uani 1 1 d .
C12 C 0.6112(6) 0.5951(4) 0.3875(3) 0.0487(10) Uani 1 1 d .
C13 C 0.7660(6) 0.3428(5) 0.4457(3) 0.0550(12) Uani 1 1 d .
C14 C 0.4894(5) 0.4142(4) 0.3664(3) 0.0417(9) Uani 1 1 d .
C21 C 0.9264(6) 0.4176(5) 0.1126(3) 0.0542(11) Uani 1 1 d .
C22 C 0.6212(6) 0.5332(5) 0.0723(3) 0.0528(11) Uani 1 1 d .
C23 C 0.7721(6) 0.2738(5) 0.0474(3) 0.0566(12) Uani 1 1 d .
C24 C 0.4914(6) 0.3777(4) 0.1697(3) 0.0496(10) Uani 1 1 d .
C31 C 0.6910(8) 0.0208(5) 0.4166(4) 0.0675(14) Uani 1 1 d .
C32 C 1.0294(7) -0.0639(5) 0.3745(4) 0.0696(15) Uani 1 1 d .
C33 C 0.8701(6) -0.2293(5) 0.4240(4) 0.0613(13) Uani 1 1 d .
C34 C 1.0365(7) -0.2457(5) 0.2585(4) 0.0663(14) Uani 1 1 d .
C41 C 0.4387(6) 0.0658(4) 0.2914(3) 0.0521(11) Uani 1 1 d .
C42 C 0.5225(7) 0.0517(5) 0.1129(4) 0.0669(14) Uani 1 1 d .
C43 C 0.4815(6) -0.1547(4) 0.2113(3) 0.0568(12) Uani 1 1 d .
C44 C 0.7815(7) -0.1775(6) 0.1200(4) 0.0720(15) Uani 1 1 d .
H1 H 0.640(6) 0.511(5) 0.237(3) 0.078(16) Uiso 1 1 d .
H3 H 0.701(6) -0.152(5) 0.290(3) 0.076(16) Uiso 1 1 d .

loop_
_atom_site_aniso_label
_atom_site_aniso_U_11
_atom_site_aniso_U_22
_atom_site_aniso_U_33
_atom_site_aniso_U_23
_atom_site_aniso_U_13
_atom_site_aniso_U_12
Re1 0.03634(8) 0.03850(9) 0.03206(8) 0.00006(6) -0.00638(6) -0.02072(7)
Re2 0.04158(9) 0.03848(9) 0.03051(8) -0.00142(6) -0.00844(6) -0.00815(7)
Re3 0.05396(11) 0.04120(10) 0.06063(11) 0.01356(8) -0.02488(8) -0.02657(8)
Re4 0.04454(9) 0.03864(9) 0.05002(10) -0.00651(7) -0.01181(7) -0.01839(7)
O11 0.064(2) 0.119(3) 0.099(3) -0.010(3) -0.004(2) -0.066(2)
O12 0.091(3) 0.060(2) 0.092(3) -0.038(2) 0.020(2) -0.040(2)
O13 0.083(3) 0.154(4) 0.073(3) 0.058(3) -0.042(2) -0.060(3)
O14 0.0479(19) 0.110(3) 0.065(2) -0.015(2) 0.0036(16) -0.045(2)
O21 0.064(2) 0.120(4) 0.067(2) 0.011(2) -0.0078(19) -0.044(2)
O22 0.101(3) 0.068(2) 0.075(2) 0.033(2) -0.042(2) -0.025(2)
O23 0.081(3) 0.104(3) 0.072(3) -0.053(2) 0.001(2) -0.017(2)
O24 0.059(2) 0.110(3) 0.071(2) -0.007(2) -0.0104(18) -0.044(2)
O31 0.132(4) 0.089(3) 0.083(3) -0.031(3) -0.016(3) -0.024(3)
O32 0.122(4) 0.138(4) 0.112(4) 0.044(3) -0.065(3) -0.101(4)
O33 0.097(3) 0.093(3) 0.110(3) 0.056(3) -0.036(3) -0.060(3)
O34 0.078(3) 0.059(3) 0.160(5) 0.002(3) 0.014(3) -0.020(2)
O41 0.057(2) 0.081(3) 0.109(3) -0.035(2) 0.013(2) -0.027(2)
O42 0.196(6) 0.084(3) 0.099(3) 0.029(3) -0.087(4) -0.061(4)
O43 0.076(3) 0.069(2) 0.142(4) -0.008(2) -0.026(2) -0.046(2)
O44 0.097(3) 0.131(4) 0.131(4) -0.087(4) 0.026(3) -0.042(3)
C1 0.0303(18) 0.0315(19) 0.043(2) 0.0066(16) -0.0068(15) -0.0121(15)
C2 0.0290(18) 0.039(2) 0.039(2) -0.0025(16) -0.0041(15) -0.0118(16)
C3 0.041(2) 0.033(2) 0.040(2) 0.0003(16) -0.0064(16) -0.0154(17)
C4 0.046(2) 0.029(2) 0.064(3) -0.0002(19) 0.004(2) -0.0107(18)
C5 0.035(2) 0.038(2) 0.106(4) -0.002(3) 0.017(2) -0.0094(19)
C6 0.034(2) 0.037(2) 0.082(3) 0.006(2) 0.000(2) -0.0173(18)
C11 0.054(3) 0.062(3) 0.050(2) -0.008(2) -0.001(2) -0.036(2)
C12 0.057(3) 0.056(3) 0.043(2) -0.010(2) -0.0009(19) -0.033(2)
C13 0.047(3) 0.077(3) 0.051(3) 0.016(2) -0.016(2) -0.035(2)
C14 0.044(2) 0.047(2) 0.039(2) -0.0055(17) -0.0068(17) -0.0215(19)
C21 0.054(3) 0.066(3) 0.041(2) 0.003(2) -0.009(2) -0.020(2)
C22 0.054(3) 0.059(3) 0.045(2) 0.005(2) -0.015(2) -0.019(2)
C23 0.045(2) 0.064(3) 0.048(3) -0.013(2) -0.007(2) -0.006(2)
C24 0.058(3) 0.054(3) 0.035(2) -0.0037(19) -0.0107(19) -0.017(2)
C31 0.095(4) 0.057(3) 0.063(3) 0.004(3) -0.035(3) -0.033(3)
C32 0.088(4) 0.075(4) 0.074(3) 0.033(3) -0.040(3) -0.055(3)
C33 0.058(3) 0.061(3) 0.081(3) 0.024(3) -0.027(3) -0.037(3)
C34 0.054(3) 0.045(3) 0.103(4) 0.015(3) -0.013(3) -0.025(2)
C41 0.045(2) 0.050(3) 0.070(3) -0.011(2) -0.010(2) -0.025(2)
C42 0.093(4) 0.057(3) 0.066(3) 0.000(3) -0.029(3) -0.037(3)
C43 0.051(3) 0.043(2) 0.083(3) -0.007(2) -0.021(2) -0.019(2)
C44 0.068(3) 0.075(4) 0.080(4) -0.034(3) -0.001(3) -0.034(3)

loop_
_atom_type_symbol
_atom_type_description
_atom_type_scat_dispersion_real
_atom_type_scat_dispersion_imag
_atom_type_scat_source
C C 0.0033 0.0016 'International Tables Vol C Tables 4.2.6.8 and 6.1.1.4'
H H 0.0000 0.0000 'International Tables Vol C Tables 4.2.6.8 and 6.1.1.4'
O O 0.0106 0.0060 'International Tables Vol C Tables 4.2.6.8 and 6.1.1.4'
Re Re -1.0185 7.2310 'International Tables Vol C Tables 4.2.6.8 and 6.1.1.4'

loop_
_geom_angle_atom_site_label_1
_geom_angle_atom_site_label_2
_geom_angle_atom_site_label_3
_geom_angle
C13 Re1 C12 93.8(2)
C13 Re1 C11 88.49(19)
C12 Re1 C11 88.02(18)
C13 Re1 C14 88.99(17)
C12 Re1 C14 87.36(17)
C11 Re1 C14 174.58(17)
C13 Re1 C1 94.23(18)
C12 Re1 C1 171.94(16)
C11 Re1 C1 91.63(16)
C14 Re1 C1 93.34(15)
C13 Re1 Re2 146.66(16)
C12 Re1 Re2 119.48(13)
C11 Re1 Re2 93.95(13)
C14 Re1 Re2 90.79(11)
C1 Re1 Re2 52.51(9)
C13 Re1 H1 174.7(15)
C12 Re1 H1 82.7(16)
C11 Re1 H1 95.4(16)
C14 Re1 H1 86.9(16)
C1 Re1 H1 89.3(16)
Re2 Re1 H1 36.8(16)
C22 Re2 C23 91.7(2)
C22 Re2 C21 86.7(2)
C23 Re2 C21 91.5(2)
C22 Re2 C24 88.02(19)
C23 Re2 C24 88.56(19)
C21 Re2 C24 174.74(18)
C22 Re2 C1 167.90(17)
C23 Re2 C1 100.34(17)
C21 Re2 C1 91.74(16)
C24 Re2 C1 93.42(15)
C22 Re2 Re1 121.07(14)
C23 Re2 Re1 147.22(15)
C21 Re2 Re1 91.06(13)
C24 Re2 Re1 91.71(12)
C1 Re2 Re1 46.91(9)
C22 Re2 H1 85.2(15)
C23 Re2 H1 175.4(16)
C21 Re2 H1 91.6(15)
C24 Re2 H1 88.0(15)
C1 Re2 H1 82.9(15)
Re1 Re2 H1 36.0(15)
C33 Re3 C32 91.6(2)
C33 Re3 C31 87.0(2)
C32 Re3 C31 88.7(2)
C33 Re3 C34 87.7(2)
C32 Re3 C34 90.6(2)
C31 Re3 C34 174.7(2)
C33 Re3 C3 165.92(17)
C32 Re3 C3 101.75(17)
C31 Re3 C3 88.91(17)
C34 Re3 C3 96.42(18)
C33 Re3 Re4 119.92(14)
C32 Re3 Re4 148.34(14)
C31 Re3 Re4 90.23(15)
C34 Re3 Re4 93.10(17)
C3 Re3 Re4 46.60(9)
C33 Re3 H3 88.5(15)
C32 Re3 H3 178.8(15)
C31 Re3 H3 92.5(15)
C34 Re3 H3 88.1(15)
C3 Re3 H3 78.3(15)
Re4 Re3 H3 31.7(15)
C42 Re4 C43 93.6(2)
C42 Re4 C44 89.7(3)
C43 Re4 C44 87.6(2)
C42 Re4 C41 88.4(2)
C43 Re4 C41 87.80(19)
C44 Re4 C41 174.93(19)
C42 Re4 C3 93.51(18)
C43 Re4 C3 172.90(18)
C44 Re4 C3 92.52(18)
C41 Re4 C3 92.30(15)
C42 Re4 Re3 145.84(16)
C43 Re4 Re3 120.55(15)
C44 Re4 Re3 92.73(17)
C41 Re4 Re3 91.46(13)
C3 Re4 Re3 52.35(10)
C42 Re4 H3 178.2(17)
C43 Re4 H3 84.6(17)
C44 Re4 H3 90.0(16)
C41 Re4 H3 91.7(16)
C3 Re4 H3 88.3(17)
Re3 Re4 H3 36.0(17)
C2 C1 C6 113.2(3)
C2 C1 Re1 122.0(3)
C6 C1 Re1 124.6(3)
C2 C1 Re2 98.0(2)
C6 C1 Re2 97.8(3)
Re1 C1 Re2 80.58(11)
C1 C2 C3 127.6(3)
C1 C2 H2 116.2
C3 C2 H2 116.2
C4 C3 C2 113.3(3)
C4 C3 Re4 124.8(3)
C2 C3 Re4 121.6(3)
C4 C3 Re3 90.3(3)
C2 C3 Re3 105.6(2)
Re4 C3 Re3 81.05(12)
C5 C4 C3 122.6(4)
C5 C4 H4 118.7
C3 C4 H4 118.7
C6 C5 C4 120.4(4)
C6 C5 H5 119.8
C4 C5 H5 119.8
C5 C6 C1 122.8(4)
C5 C6 H6 118.6
C1 C6 H6 118.6
O11 C11 Re1 175.8(4)
O12 C12 Re1 177.7(4)
O13 C13 Re1 179.1(4)
O14 C14 Re1 176.3(4)
O21 C21 Re2 176.0(4)
O22 C22 Re2 178.8(4)
O23 C23 Re2 178.6(5)
O24 C24 Re2 176.4(4)
O31 C31 Re3 176.5(5)
O32 C32 Re3 177.6(5)
O33 C33 Re3 178.8(4)
O34 C34 Re3 176.2(5)
O41 C41 Re4 175.9(4)
O42 C42 Re4 179.0(6)
O43 C43 Re4 179.6(5)
O44 C44 Re4 175.9(5)

loop_
_geom_bond_atom_site_label_1
_geom_bond_atom_site_label_2
_geom_bond_distance
Re1 C13 1.929(5)
Re1 C12 1.956(5)
Re1 C11 1.992(4)
Re1 C14 1.997(4)
Re1 C1 2.224(4)
Re1 Re2 3.0046(2)
Re1 H1 1.85(5)
Re2 C22 1.906(5)
Re2 C23 1.940(5)
Re2 C21 2.004(5)
Re2 C24 2.008(5)
Re2 C1 2.417(4)
Re2 H1 1.89(5)
Re3 C33 1.914(5)
Re3 C32 1.945(5)
Re3 C31 1.990(6)
Re3 C34 1.991(6)
Re3 C3 2.424(4)
Re3 Re4 3.0240(2)
Re3 H3 1.92(5)
Re4 C42 1.930(6)
Re4 C43 1.957(5)
Re4 C44 1.971(5)
Re4 C41 1.991(5)
Re4 C3 2.224(4)
Re4 H3 1.72(5)
O11 C11 1.118(5)
O12 C12 1.129(5)
O13 C13 1.138(5)
O14 C14 1.124(5)
O21 C21 1.126(6)
O22 C22 1.139(5)
O23 C23 1.136(5)
O24 C24 1.119(5)
O31 C31 1.126(7)
O32 C32 1.128(6)
O33 C33 1.139(6)
O34 C34 1.138(6)
O41 C41 1.130(5)
O42 C42 1.138(6)
O43 C43 1.131(5)
O44 C44 1.139(6)
C1 C2 1.410(5)
C1 C6 1.431(5)
C2 C3 1.421(5)
C2 H2 0.9300
C3 C4 1.413(5)
C4 C5 1.393(6)
C4 H4 0.9300
C5 C6 1.367(6)
C5 H5 0.9300
C6 H6 0.9300
